data_4078705
loop_
_publ_author_name
'Xia, Jian-Long'
'Man, Wing Y.'
'Zhu, Xinxun'
'Zhang, Chan'
'Jin, Guo-Jun'
'Schauer, Phil A.'
'Fox, Mark A.'
'Yin, Jun'
'Yu, Guang-Ao'
'Low, Paul J.'
'Liu, Sheng Hua'

_publ_section_title
;
 Synthesis and Characterization of Dithia[3.3]paracyclophane-Bridged
 Binuclear Ruthenium Vinyl and Alkynyl Complexes
;
_journal_issue 15
_journal_name_full Organometallics
_journal_page_first 5321
_journal_paper_doi 10.1021/om300338j
_journal_volume 31
_journal_year 2012
_chemical_formula_moiety 'C92 H92 P4 Ru2 S2, C H2 Cl2'
_chemical_formula_sum 'C93 H94 Cl2 P4 Ru2 S2'
_chemical_formula_weight 1672.72
_chemical_name_systematic
; 
 ? 
;
_space_group_IT_number 14
_symmetry_cell_setting monoclinic
_symmetry_space_group_name_Hall '-P 2ybc'
_symmetry_space_group_name_H-M 'P 1 21/c 1'
_atom_sites_solution_hydrogens geom
_atom_sites_solution_primary direct
_atom_sites_solution_secondary difmap
_audit_creation_method SHELXL-97
_cell_angle_alpha 90.00
_cell_angle_beta 96.8470(10)
_cell_angle_gamma 90.00
_cell_formula_units_Z 4
_cell_length_a 20.4758(12)
_cell_length_b 30.8470(18)
_cell_length_c 13.1932(7)
_cell_measurement_reflns_used 8604
_cell_measurement_temperature 298(2)
_cell_measurement_theta_max 27.48
_cell_measurement_theta_min 2.19
_cell_volume 8273.6(8)
_computing_cell_refinement 'Bruker SMART'
_computing_data_collection 'Bruker SMART'
_computing_data_reduction 'Bruker SAINT'
_computing_molecular_graphics 'Bruker SHELXTL'
_computing_publication_material 'Bruker SHELXTL'
_computing_structure_refinement 'SHELXL-97 (Sheldrick, 1997)'
_computing_structure_solution 'SHELXS-97 (Sheldrick, 1990)'
_diffrn_ambient_temperature 298(2)
_diffrn_measured_fraction_theta_full 0.998
_diffrn_measured_fraction_theta_max 0.998
_diffrn_measurement_device_type 'CCD area detector'
_diffrn_measurement_method 'phi and omega scans'
_diffrn_radiation_monochromator graphite
_diffrn_radiation_source 'fine-focus sealed tube'
_diffrn_radiation_type MoK\a
_diffrn_radiation_wavelength 0.71073
_diffrn_reflns_av_R_equivalents 0.0529
_diffrn_reflns_av_sigmaI/netI 0.0458
_diffrn_reflns_limit_h_max 24
_diffrn_reflns_limit_h_min -24
_diffrn_reflns_limit_k_max 37
_diffrn_reflns_limit_k_min -35
_diffrn_reflns_limit_l_max 15
_diffrn_reflns_limit_l_min -15
_diffrn_reflns_number 53587
_diffrn_reflns_theta_full 25.50
_diffrn_reflns_theta_max 25.50
_diffrn_reflns_theta_min 1.87
_exptl_absorpt_coefficient_mu 0.603
_exptl_absorpt_correction_T_max 0.9422
_exptl_absorpt_correction_T_min 0.9097
_exptl_absorpt_correction_type multi-scan
_exptl_absorpt_process_details 'SADABS, Sheldrick,1997'
_exptl_crystal_colour yellow
_exptl_crystal_density_diffrn 1.343
_exptl_crystal_density_method 'not measured'
_exptl_crystal_description block
_exptl_crystal_F_000 3464
_exptl_crystal_size_max 0.16
_exptl_crystal_size_mid 0.12
_exptl_crystal_size_min 0.10
_refine_diff_density_max 1.092
_refine_diff_density_min -0.948
_refine_diff_density_rms 0.086
_refine_ls_extinction_method none
_refine_ls_goodness_of_fit_ref 1.149
_refine_ls_hydrogen_treatment constr
_refine_ls_matrix_type full
_refine_ls_number_parameters 957
_refine_ls_number_reflns 15362
_refine_ls_number_restraints 4
_refine_ls_restrained_S_all 1.151
_refine_ls_R_factor_all 0.0687
_refine_ls_R_factor_gt 0.0609
_refine_ls_shift/su_max 0.000
_refine_ls_shift/su_mean 0.000
_refine_ls_structure_factor_coef Fsqd
_refine_ls_weighting_details 'calc w=1/[\s^2^(Fo^2^)+(0.0612P)^2^+11.1013P] where P=(Fo^2^+2Fc^2^)/3'
_refine_ls_weighting_scheme calc
_refine_ls_wR_factor_gt 0.1418
_refine_ls_wR_factor_ref 0.1459
_reflns_number_gt 13760
_reflns_number_total 15362
_reflns_threshold_expression >2sigma(I)
_cod_data_source_file om300338j_si_002.cif
_cod_data_source_block t
_cod_depositor_comments
;
The following automatic conversions were performed:

'_symmetry_cell_setting' value 'Monoclinic' changed to 'monoclinic'
according to /home/saulius/struct/CIF-dictionaries/cif_core.dic
dictionary named 'cif_core.dic' version 2.4.2 from 2011-04-26.

Automatic conversion script
Id: cif_fix_values 1891 2012-01-12 08:04:46Z andrius 
;
_cod_original_sg_symbol_H-M P2(1)/c
_cod_database_code 4078705

loop_
_symmetry_equiv_pos_as_xyz
'x, y, z'
'-x, y+1/2, -z+1/2'
'-x, -y, -z'
'x, -y-1/2, z-1/2'

loop_
_atom_site_label
_atom_site_type_symbol
_atom_site_fract_x
_atom_site_fract_y
_atom_site_fract_z
_atom_site_U_iso_or_equiv
_atom_site_adp_type
_atom_site_occupancy
_atom_site_symmetry_multiplicity
_atom_site_calc_flag
_atom_site_refinement_flags
_atom_site_disorder_assembly
_atom_site_disorder_group
C1 C 0.3506(2) 0.32420(16) 0.3462(3) 0.0478(11) Uani 1 1 d . . .
C2 C 0.2862(3) 0.34148(17) 0.3196(3) 0.0513(12) Uani 1 1 d . . .
C3 C 0.2903(3) 0.38722(18) 0.3294(4) 0.0592(14) Uani 1 1 d . . .
C4 C 0.3574(3) 0.39814(17) 0.3627(4) 0.0561(13) Uani 1 1 d . . .
C5 C 0.3940(3) 0.35956(17) 0.3711(4) 0.0512(12) Uani 1 1 d . . .
C6 C 0.3708(3) 0.27821(18) 0.3296(4) 0.0683(16) Uani 1 1 d . . .
H6A H 0.3711 0.2731 0.2579 0.102 Uiso 1 1 calc R . .
H6B H 0.3402 0.2588 0.3557 0.102 Uiso 1 1 calc R . .
H6C H 0.4140 0.2733 0.3645 0.102 Uiso 1 1 calc R . .
C7 C 0.2269(3) 0.3153(2) 0.2774(4) 0.0716(17) Uani 1 1 d . . .
H7A H 0.1877 0.3294 0.2936 0.107 Uiso 1 1 calc R . .
H7B H 0.2297 0.2869 0.3072 0.107 Uiso 1 1 calc R . .
H7C H 0.2257 0.3130 0.2047 0.107 Uiso 1 1 calc R . .
C8 C 0.2363(4) 0.4196(2) 0.3004(5) 0.091(2) Uani 1 1 d . . .
H8A H 0.2433 0.4334 0.2374 0.136 Uiso 1 1 calc R . .
H8B H 0.2364 0.4410 0.3531 0.136 Uiso 1 1 calc R . .
H8C H 0.1946 0.4049 0.2920 0.136 Uiso 1 1 calc R . .
C9 C 0.3830(4) 0.4442(2) 0.3733(6) 0.096(2) Uani 1 1 d . . .
H9A H 0.3537 0.4614 0.4082 0.144 Uiso 1 1 calc R . .
H9B H 0.3857 0.4562 0.3068 0.144 Uiso 1 1 calc R . .
H9C H 0.4259 0.4442 0.4116 0.144 Uiso 1 1 calc R . .
C10 C 0.4678(3) 0.3554(2) 0.3871(5) 0.0785(19) Uani 1 1 d . . .
H10A H 0.4829 0.3441 0.3262 0.118 Uiso 1 1 calc R . .
H10B H 0.4803 0.3360 0.4429 0.118 Uiso 1 1 calc R . .
H10C H 0.4871 0.3833 0.4023 0.118 Uiso 1 1 calc R . .
C11 C 0.2273(3) 0.26314(16) 0.5210(4) 0.0509(12) Uani 1 1 d . . .
C12 C 0.1652(3) 0.2496(2) 0.4825(5) 0.0828(19) Uani 1 1 d . . .
H12 H 0.1304 0.2692 0.4778 0.099 Uiso 1 1 calc R . .
C13 C 0.1540(5) 0.2073(3) 0.4508(7) 0.113(3) Uani 1 1 d . . .
H13 H 0.1115 0.1985 0.4265 0.136 Uiso 1 1 calc R . .
C14 C 0.2039(5) 0.1784(3) 0.4545(6) 0.103(3) Uani 1 1 d . . .
H14 H 0.1959 0.1501 0.4317 0.124 Uiso 1 1 calc R . .
C15 C 0.2663(4) 0.1909(2) 0.4919(6) 0.086(2) Uani 1 1 d . . .
H15 H 0.3008 0.1711 0.4958 0.103 Uiso 1 1 calc R . .
C16 C 0.2775(3) 0.23358(18) 0.5241(5) 0.0648(15) Uani 1 1 d . . .
H16 H 0.3200 0.2422 0.5483 0.078 Uiso 1 1 calc R . .
C17 C 0.1643(2) 0.34197(17) 0.5670(4) 0.0497(12) Uani 1 1 d . . .
C18 C 0.1254(3) 0.3318(3) 0.6415(6) 0.102(3) Uani 1 1 d . . .
H18 H 0.1409 0.3129 0.6938 0.122 Uiso 1 1 calc R . .
C19 C 0.0632(4) 0.3497(4) 0.6388(8) 0.133(4) Uani 1 1 d . . .
H19 H 0.0370 0.3426 0.6894 0.160 Uiso 1 1 calc R . .
C20 C 0.0396(4) 0.3776(3) 0.5627(7) 0.108(3) Uani 1 1 d . . .
H20 H -0.0016 0.3902 0.5627 0.130 Uiso 1 1 calc R . .
C21 C 0.0761(3) 0.3865(2) 0.4892(6) 0.086(2) Uani 1 1 d . . .
H21 H 0.0597 0.4043 0.4353 0.103 Uiso 1 1 calc R . .
C22 C 0.1390(3) 0.36909(19) 0.4925(5) 0.0620(14) Uani 1 1 d . . .
H22 H 0.1646 0.3765 0.4414 0.074 Uiso 1 1 calc R . .
C23 C 0.2794(2) 0.31026(17) 0.6981(3) 0.0477(12) Uani 1 1 d . . .
H23A H 0.2432 0.3093 0.7394 0.057 Uiso 1 1 calc R . .
H23B H 0.3021 0.2826 0.7049 0.057 Uiso 1 1 calc R . .
C24 C 0.3265(2) 0.34642(17) 0.7361(3) 0.0469(11) Uani 1 1 d . . .
H24A H 0.3522 0.3380 0.7997 0.056 Uiso 1 1 calc R . .
H24B H 0.3022 0.3726 0.7481 0.056 Uiso 1 1 calc R . .
C25 C 0.4431(2) 0.31332(17) 0.6676(4) 0.0514(12) Uani 1 1 d . . .
C26 C 0.4467(3) 0.27911(18) 0.6010(5) 0.0605(14) Uani 1 1 d . . .
H26 H 0.4201 0.2790 0.5388 0.073 Uiso 1 1 calc R . .
C27 C 0.4899(3) 0.2446(2) 0.6263(6) 0.081(2) Uani 1 1 d . . .
H27 H 0.4915 0.2214 0.5815 0.097 Uiso 1 1 calc R . .
C28 C 0.5292(3) 0.2450(3) 0.7155(7) 0.094(3) Uani 1 1 d . . .
H28 H 0.5580 0.2220 0.7317 0.113 Uiso 1 1 calc R . .
C29 C 0.5276(3) 0.2783(3) 0.7823(6) 0.083(2) Uani 1 1 d . . .
H29 H 0.5550 0.2781 0.8438 0.100 Uiso 1 1 calc R . .
C30 C 0.4847(3) 0.3129(2) 0.7588(5) 0.0696(17) Uani 1 1 d . . .
H30 H 0.4839 0.3359 0.8044 0.084 Uiso 1 1 calc R . .
C31 C 0.4295(2) 0.40398(16) 0.6812(4) 0.0487(12) Uani 1 1 d . . .
C32 C 0.4838(3) 0.4143(2) 0.6344(5) 0.086(2) Uani 1 1 d . . .
H32 H 0.4967 0.3960 0.5845 0.103 Uiso 1 1 calc R . .
C33 C 0.5194(4) 0.4514(3) 0.6601(6) 0.098(2) Uani 1 1 d . . .
H33 H 0.5543 0.4588 0.6243 0.118 Uiso 1 1 calc R . .
C34 C 0.5045(4) 0.4769(2) 0.7363(6) 0.093(2) Uani 1 1 d . . .
H34 H 0.5299 0.5013 0.7550 0.111 Uiso 1 1 calc R . .
C35 C 0.4527(4) 0.4671(2) 0.7854(6) 0.101(3) Uani 1 1 d . . .
H35 H 0.4422 0.4848 0.8382 0.122 Uiso 1 1 calc R . .
C36 C 0.4144(3) 0.4304(2) 0.7580(5) 0.0803(19) Uani 1 1 d . . .
H36 H 0.3784 0.4240 0.7923 0.096 Uiso 1 1 calc R . .
C37 C 0.2829(2) 0.40961(13) 0.5554(3) 0.0369(10) Uani 1 1 d . . .
C38 C 0.2636(2) 0.43937(15) 0.6034(3) 0.0447(11) Uani 1 1 d . . .
C39 C 0.2455(2) 0.47151(14) 0.6735(3) 0.0391(10) Uani 1 1 d . . .
C40 C 0.1928(2) 0.46439(15) 0.7303(4) 0.0465(11) Uani 1 1 d . . .
H40 H 0.1688 0.4389 0.7197 0.056 Uiso 1 1 calc R . .
C41 C 0.1752(2) 0.49374(15) 0.8011(3) 0.0416(10) Uani 1 1 d . A .
C42 C 0.2141(2) 0.53045(13) 0.8231(3) 0.0355(9) Uani 1 1 d . . .
C43 C 0.2643(2) 0.53854(14) 0.7634(3) 0.0444(11) Uani 1 1 d . . .
H43 H 0.2889 0.5638 0.7753 0.053 Uiso 1 1 calc R . .
C44 C 0.2791(2) 0.51094(14) 0.6876(3) 0.0415(10) Uani 1 1 d . A .
C45 C 0.3297(3) 0.52378(18) 0.6183(4) 0.0663(16) Uani 1 1 d D . .
H45A H 0.3312 0.5012 0.5674 0.080 Uiso 0.866(6) 1 calc PR A 1
H45B H 0.3724 0.5245 0.6588 0.080 Uiso 0.866(6) 1 calc PR A 1
H45C H 0.3579 0.4990 0.6106 0.080 Uiso 0.134(6) 1 d PR A 2
H45D H 0.3570 0.5469 0.6502 0.080 Uiso 0.134(6) 1 d PR A 2
C46 C 0.2440(7) 0.5655(5) 0.4741(10) 0.123(5) Uani 0.866(6) 1 d PD A 1
H46A H 0.2385 0.5898 0.4272 0.148 Uiso 0.866(6) 1 calc PR A 1
H46B H 0.2500 0.5398 0.4335 0.148 Uiso 0.866(6) 1 calc PR A 1
S2 S 0.31748(12) 0.57387(7) 0.55403(17) 0.0853(9) Uani 0.866(6) 1 d PD A 1
C47 C 0.1785(4) 0.5598(4) 0.5200(6) 0.100(3) Uani 1 1 d D . .
C48 C 0.1598(5) 0.5888(3) 0.5894(8) 0.116(3) Uani 1 1 d D A .
H48 H 0.1829 0.6147 0.5997 0.140 Uiso 1 1 calc R . .
C49 C 0.1085(5) 0.5810(3) 0.6440(6) 0.103(3) Uani 1 1 d . . .
H49 H 0.0963 0.6017 0.6893 0.124 Uiso 1 1 calc R A .
C50 C 0.0750(4) 0.5424(3) 0.6320(5) 0.087(2) Uani 1 1 d . A .
C51 C 0.0907(4) 0.5144(3) 0.5573(6) 0.093(2) Uani 1 1 d . . .
H51 H 0.0666 0.4891 0.5435 0.111 Uiso 1 1 calc R A .
C52 C 0.1426(4) 0.5240(3) 0.5029(5) 0.090(2) Uani 1 1 d D A .
H52 H 0.1527 0.5049 0.4526 0.109 Uiso 1 1 calc R . .
C53 C 0.0247(4) 0.5306(3) 0.7024(7) 0.116(3) Uani 1 1 d . . .
H53A H -0.0185 0.5302 0.6632 0.140 Uiso 1 1 calc R A .
H53B H 0.0244 0.5531 0.7538 0.140 Uiso 1 1 calc R . .
C54 C 0.1136(3) 0.48688(19) 0.8513(4) 0.0600(14) Uani 1 1 d . . .
H54A H 0.1076 0.5119 0.8937 0.072 Uiso 1 1 calc R A .
H54B H 0.1204 0.4620 0.8962 0.072 Uiso 1 1 calc R . .
C55 C 0.2036(2) 0.56033(14) 0.9044(3) 0.0416(10) Uani 1 1 d . . .
C56 C 0.20098(19) 0.58571(13) 0.9736(3) 0.0317(9) Uani 1 1 d . . .
C57 C 0.1432(3) 0.6793(3) 0.8743(5) 0.090(2) Uani 1 1 d . . .
H57A H 0.1196 0.6613 0.8218 0.108 Uiso 1 1 calc R . .
H57B H 0.1287 0.7089 0.8615 0.108 Uiso 1 1 calc R . .
C58 C 0.2133(2) 0.67685(18) 0.8637(3) 0.0498(12) Uani 1 1 d . . .
H58A H 0.2273 0.7043 0.8374 0.060 Uiso 1 1 calc R . .
H58B H 0.2202 0.6546 0.8142 0.060 Uiso 1 1 calc R . .
C59 C 0.3385(2) 0.63956(16) 0.9427(4) 0.0476(11) Uani 1 1 d . . .
C60 C 0.3535(3) 0.6395(3) 0.8449(6) 0.094(2) Uani 1 1 d . . .
H60 H 0.3247 0.6526 0.7941 0.113 Uiso 1 1 calc R . .
C61 C 0.4105(3) 0.6206(2) 0.8188(5) 0.0786(19) Uani 1 1 d . . .
H61 H 0.4185 0.6204 0.7509 0.094 Uiso 1 1 calc R . .
C62 C 0.4537(4) 0.6027(3) 0.8889(6) 0.096(2) Uani 1 1 d . . .
H62 H 0.4924 0.5909 0.8707 0.116 Uiso 1 1 calc R . .
C63 C 0.4408(3) 0.6018(3) 0.9895(6) 0.094(2) Uani 1 1 d . . .
H63 H 0.4709 0.5895 1.0397 0.113 Uiso 1 1 calc R . .
C64 C 0.3822(4) 0.6196(3) 1.0145(6) 0.100(3) Uani 1 1 d . . .
H64 H 0.3726 0.6180 1.0816 0.119 Uiso 1 1 calc R . .
C65 C 0.2982(2) 0.71871(14) 1.0215(3) 0.0396(10) Uani 1 1 d . . .
C66 C 0.2689(3) 0.74256(18) 1.0919(4) 0.0687(17) Uani 1 1 d . . .
H66 H 0.2356 0.7302 1.1243 0.082 Uiso 1 1 calc R . .
C67 C 0.2884(4) 0.7843(2) 1.1146(5) 0.092(2) Uani 1 1 d . . .
H67 H 0.2675 0.8002 1.1612 0.111 Uiso 1 1 calc R . .
C68 C 0.3385(3) 0.80295(19) 1.0693(5) 0.0728(18) Uani 1 1 d . . .
H68 H 0.3522 0.8311 1.0862 0.087 Uiso 1 1 calc R . .
C69 C 0.3677(3) 0.78016(18) 1.0002(5) 0.0627(15) Uani 1 1 d . . .
H69 H 0.4015 0.7926 0.9689 0.075 Uiso 1 1 calc R . .
C70 C 0.3476(2) 0.73818(16) 0.9756(4) 0.0531(12) Uani 1 1 d . . .
H70 H 0.3678 0.7229 0.9271 0.064 Uiso 1 1 calc R . .
C71 C 0.0847(2) 0.71225(16) 1.0481(4) 0.0525(13) Uani 1 1 d . . .
C72 C 0.0390(4) 0.7106(2) 1.1138(5) 0.084(2) Uani 1 1 d . . .
H72 H 0.0239 0.6838 1.1334 0.100 Uiso 1 1 calc R . .
C73 C 0.0141(5) 0.7485(3) 1.1529(6) 0.111(3) Uani 1 1 d . . .
H73 H -0.0184 0.7467 1.1963 0.133 Uiso 1 1 calc R . .
C74 C 0.0358(6) 0.7860(4) 1.1290(9) 0.124(4) Uani 1 1 d . . .
H74 H 0.0213 0.8108 1.1593 0.148 Uiso 1 1 calc R . .
C75 C 0.0781(7) 0.7892(4) 1.0626(12) 0.163(5) Uani 1 1 d . . .
H75 H 0.0896 0.8164 1.0401 0.195 Uiso 1 1 calc R . .
C76 C 0.1060(4) 0.7523(3) 1.0254(9) 0.126(3) Uani 1 1 d . . .
H76 H 0.1397 0.7551 0.9844 0.151 Uiso 1 1 calc R . .
C77 C 0.0430(2) 0.63228(18) 0.9596(4) 0.0541(13) Uani 1 1 d . . .
C78 C -0.0104(3) 0.6525(2) 0.9052(7) 0.105(3) Uani 1 1 d . . .
H78 H -0.0082 0.6818 0.8887 0.126 Uiso 1 1 calc R . .
C79 C -0.0672(4) 0.6292(3) 0.8755(8) 0.129(4) Uani 1 1 d . . .
H79 H -0.1026 0.6429 0.8379 0.155 Uiso 1 1 calc R . .
C80 C -0.0722(3) 0.5866(3) 0.9004(7) 0.100(3) Uani 1 1 d . . .
H80 H -0.1109 0.5714 0.8811 0.120 Uiso 1 1 calc R . .
C81 C -0.0198(3) 0.5667(2) 0.9537(5) 0.0742(17) Uani 1 1 d . . .
H81 H -0.0224 0.5375 0.9704 0.089 Uiso 1 1 calc R . .
C82 C 0.0376(2) 0.58969(19) 0.9834(4) 0.0555(13) Uani 1 1 d . . .
H82 H 0.0730 0.5756 1.0203 0.067 Uiso 1 1 calc R . .
C83 C 0.1908(2) 0.57543(14) 1.2037(3) 0.0399(10) Uani 1 1 d . . .
C84 C 0.1593(2) 0.61335(15) 1.2348(3) 0.0396(10) Uani 1 1 d . . .
C85 C 0.2076(2) 0.64636(15) 1.2573(3) 0.0408(10) Uani 1 1 d . . .
C86 C 0.2692(2) 0.62852(15) 1.2415(3) 0.0389(10) Uani 1 1 d . . .
C87 C 0.2589(2) 0.58513(14) 1.2071(3) 0.0383(10) Uani 1 1 d . . .
C88 C 0.1593(3) 0.53200(16) 1.1831(4) 0.0613(14) Uani 1 1 d . . .
H88A H 0.1745 0.5124 1.2373 0.092 Uiso 1 1 calc R . .
H88B H 0.1707 0.5209 1.1196 0.092 Uiso 1 1 calc R . .
H88C H 0.1124 0.5349 1.1791 0.092 Uiso 1 1 calc R . .
C89 C 0.0894(3) 0.6151(2) 1.2599(4) 0.0649(15) Uani 1 1 d . . .
H89A H 0.0603 0.6041 1.2033 0.097 Uiso 1 1 calc R . .
H89B H 0.0779 0.6446 1.2729 0.097 Uiso 1 1 calc R . .
H89C H 0.0854 0.5978 1.3193 0.097 Uiso 1 1 calc R . .
C90 C 0.1969(3) 0.68913(18) 1.3084(4) 0.0633(15) Uani 1 1 d . . .
H90A H 0.1912 0.6842 1.3787 0.095 Uiso 1 1 calc R . .
H90B H 0.1582 0.7029 1.2745 0.095 Uiso 1 1 calc R . .
H90C H 0.2343 0.7075 1.3046 0.095 Uiso 1 1 calc R . .
C91 C 0.3350(3) 0.6495(2) 1.2713(4) 0.0660(16) Uani 1 1 d . . .
H91A H 0.3450 0.6493 1.3442 0.099 Uiso 1 1 calc R . .
H91B H 0.3338 0.6789 1.2472 0.099 Uiso 1 1 calc R . .
H91C H 0.3683 0.6338 1.2413 0.099 Uiso 1 1 calc R . .
C92 C 0.3102(3) 0.55126(19) 1.1945(5) 0.0650(15) Uani 1 1 d . . .
H92A H 0.3503 0.5652 1.1812 0.098 Uiso 1 1 calc R . .
H92B H 0.2949 0.5326 1.1384 0.098 Uiso 1 1 calc R . .
H92C H 0.3182 0.5344 1.2559 0.098 Uiso 1 1 calc R . .
C93 C 0.6857(5) 0.5324(3) 1.0240(6) 0.126(4) Uani 1 1 d . . .
H93A H 0.7016 0.5028 1.0212 0.152 Uiso 1 1 calc R . .
H93B H 0.6832 0.5393 1.0951 0.152 Uiso 1 1 calc R . .
Cl1 Cl 0.7412(3) 0.56564(15) 0.9798(4) 0.244(2) Uani 1 1 d . . .
Cl2 Cl 0.6094(2) 0.5348(2) 0.9607(3) 0.256(3) Uani 1 1 d . . .
P1 P 0.24681(5) 0.31932(4) 0.56276(9) 0.0375(3) Uani 1 1 d . . .
P2 P 0.38106(6) 0.35612(4) 0.63682(9) 0.0395(3) Uani 1 1 d . . .
P3 P 0.11954(6) 0.66253(4) 0.99822(9) 0.0399(3) Uani 1 1 d . . .
P4 P 0.26501(5) 0.66457(4) 0.98586(8) 0.0346(2) Uani 1 1 d . . .
Ru1 Ru 0.318679(17) 0.359233(11) 0.48360(2) 0.03195(10) Uani 1 1 d . . .
Ru2 Ru 0.204243(15) 0.628160(10) 1.09021(2) 0.02745(10) Uani 1 1 d . . .
S1 S 0.03871(8) 0.47848(7) 0.76680(14) 0.0850(5) Uani 1 1 d . A .
S2' S 0.2918(7) 0.5419(5) 0.4854(8) 0.075(5) Uani 0.134(6) 1 d PD A 2
C46' C 0.2257(14) 0.5754(8) 0.447(2) 0.12(4) Uani 0.134(6) 1 d PD A 2
H46C H 0.2369 0.6058 0.4570 0.148 Uiso 0.134(6) 1 calc PR A 2
H46D H 0.2084 0.5706 0.3760 0.148 Uiso 0.134(6) 1 calc PR A 2

loop_
_atom_site_aniso_label
_atom_site_aniso_U_11
_atom_site_aniso_U_22
_atom_site_aniso_U_33
_atom_site_aniso_U_23
_atom_site_aniso_U_13
_atom_site_aniso_U_12
C1 0.057(3) 0.051(3) 0.038(2) -0.010(2) 0.017(2) 0.006(2)
C2 0.070(3) 0.060(3) 0.024(2) -0.013(2) 0.009(2) 0.004(3)
C3 0.083(4) 0.066(3) 0.030(2) 0.011(2) 0.014(2) 0.025(3)
C4 0.083(4) 0.050(3) 0.039(3) 0.009(2) 0.023(3) -0.007(3)
C5 0.051(3) 0.063(3) 0.043(3) -0.005(2) 0.023(2) -0.007(2)
C6 0.079(4) 0.067(4) 0.062(4) -0.025(3) 0.023(3) 0.006(3)
C7 0.069(4) 0.097(5) 0.047(3) -0.024(3) -0.001(3) 0.001(3)
C8 0.126(6) 0.093(5) 0.051(4) 0.028(3) 0.005(4) 0.042(4)
C9 0.145(7) 0.061(4) 0.087(5) 0.012(4) 0.039(5) -0.028(4)
C10 0.059(4) 0.098(5) 0.086(5) -0.017(4) 0.037(3) -0.018(3)
C11 0.059(3) 0.047(3) 0.049(3) -0.001(2) 0.016(2) -0.013(2)
C12 0.076(4) 0.073(4) 0.096(5) -0.010(4) -0.005(4) -0.024(3)
C13 0.112(7) 0.092(6) 0.132(7) -0.027(5) 0.002(6) -0.043(5)
C14 0.145(8) 0.065(5) 0.107(6) -0.026(4) 0.047(6) -0.049(5)
C15 0.119(6) 0.051(4) 0.097(5) -0.011(3) 0.053(5) -0.007(4)
C16 0.066(4) 0.053(3) 0.079(4) -0.004(3) 0.024(3) -0.004(3)
C17 0.037(3) 0.064(3) 0.050(3) -0.004(2) 0.013(2) 0.004(2)
C18 0.066(4) 0.152(7) 0.093(5) 0.043(5) 0.032(4) 0.026(5)
C19 0.084(6) 0.195(10) 0.132(8) 0.032(7) 0.062(6) 0.040(6)
C20 0.067(5) 0.132(7) 0.129(7) 0.011(6) 0.026(5) 0.041(5)
C21 0.053(4) 0.101(5) 0.102(5) 0.009(4) 0.008(4) 0.024(4)
C22 0.043(3) 0.078(4) 0.065(4) 0.002(3) 0.006(3) 0.012(3)
C23 0.044(3) 0.063(3) 0.037(2) 0.014(2) 0.008(2) 0.002(2)
C24 0.045(3) 0.064(3) 0.031(2) 0.001(2) 0.001(2) -0.003(2)
C25 0.035(2) 0.056(3) 0.063(3) 0.019(3) 0.002(2) 0.000(2)
C26 0.046(3) 0.065(4) 0.073(4) 0.019(3) 0.015(3) 0.009(3)
C27 0.065(4) 0.077(4) 0.109(6) 0.024(4) 0.041(4) 0.027(3)
C28 0.053(4) 0.109(6) 0.127(7) 0.060(5) 0.032(4) 0.030(4)
C29 0.044(3) 0.102(6) 0.100(5) 0.053(5) -0.007(3) 0.001(3)
C30 0.054(3) 0.076(4) 0.074(4) 0.025(3) -0.008(3) -0.005(3)
C31 0.042(3) 0.054(3) 0.047(3) 0.004(2) -0.007(2) -0.007(2)
C32 0.080(5) 0.099(5) 0.081(5) -0.017(4) 0.015(4) -0.033(4)
C33 0.082(5) 0.111(6) 0.106(6) -0.013(5) 0.023(4) -0.053(5)
C34 0.084(5) 0.079(5) 0.109(6) 0.001(4) -0.013(4) -0.036(4)
C35 0.110(6) 0.080(5) 0.115(6) -0.036(4) 0.014(5) -0.031(4)
C36 0.082(4) 0.072(4) 0.088(5) -0.022(4) 0.017(4) -0.025(3)
C37 0.045(2) 0.034(2) 0.033(2) -0.0074(18) 0.0073(18) 0.0067(19)
C38 0.052(3) 0.046(3) 0.035(2) -0.005(2) 0.002(2) 0.003(2)
C39 0.047(3) 0.039(2) 0.032(2) -0.0043(18) 0.0052(19) 0.011(2)
C40 0.049(3) 0.043(3) 0.047(3) -0.013(2) 0.002(2) -0.007(2)
C41 0.046(3) 0.043(3) 0.037(2) -0.0069(19) 0.012(2) -0.001(2)
C42 0.046(2) 0.033(2) 0.028(2) -0.0034(17) 0.0036(18) 0.0046(18)
C43 0.057(3) 0.034(2) 0.045(3) -0.0034(19) 0.015(2) -0.005(2)
C44 0.052(3) 0.039(2) 0.036(2) -0.0004(19) 0.015(2) 0.005(2)
C45 0.086(4) 0.054(3) 0.065(4) -0.007(3) 0.036(3) -0.007(3)
C46 0.129(11) 0.152(12) 0.087(7) 0.047(9) 0.009(8) -0.011(10)
S2 0.1073(17) 0.0738(14) 0.0792(15) 0.0247(11) 0.0286(12) -0.0197(11)
C47 0.105(7) 0.131(8) 0.061(5) 0.037(5) -0.005(4) 0.005(6)
C48 0.113(7) 0.122(8) 0.105(7) 0.038(6) -0.026(6) -0.005(6)
C49 0.118(7) 0.099(6) 0.083(5) -0.005(5) -0.027(5) 0.043(6)
C50 0.085(5) 0.105(6) 0.069(4) 0.009(4) -0.002(4) 0.038(5)
C51 0.089(5) 0.102(6) 0.086(5) 0.008(4) 0.007(4) 0.014(4)
C52 0.098(6) 0.114(6) 0.057(4) 0.013(4) -0.001(4) 0.016(5)
C53 0.092(6) 0.149(8) 0.110(6) 0.016(6) 0.019(5) 0.049(6)
C54 0.060(3) 0.070(4) 0.055(3) -0.015(3) 0.024(3) -0.010(3)
C55 0.051(3) 0.040(2) 0.034(2) -0.0041(19) 0.005(2) 0.002(2)
C56 0.032(2) 0.034(2) 0.029(2) -0.0012(17) 0.0040(16) 0.0012(17)
C57 0.074(4) 0.147(7) 0.050(3) 0.037(4) 0.015(3) 0.040(4)
C58 0.055(3) 0.064(3) 0.030(2) 0.008(2) 0.004(2) -0.007(2)
C59 0.050(3) 0.050(3) 0.046(3) 0.001(2) 0.020(2) 0.000(2)
C60 0.074(5) 0.131(7) 0.080(5) 0.019(4) 0.026(4) 0.036(4)
C61 0.064(4) 0.113(5) 0.065(4) -0.011(4) 0.034(3) -0.001(4)
C62 0.078(5) 0.113(6) 0.106(6) 0.001(5) 0.045(5) 0.032(4)
C63 0.074(4) 0.131(7) 0.080(5) 0.019(4) 0.026(4) 0.036(4)
C64 0.091(5) 0.139(7) 0.076(5) 0.027(5) 0.039(4) 0.050(5)
C65 0.045(3) 0.038(2) 0.036(2) 0.0037(18) 0.0049(19) -0.0041(19)
C66 0.095(5) 0.060(3) 0.057(3) -0.017(3) 0.034(3) -0.023(3)
C67 0.143(7) 0.069(4) 0.074(4) -0.033(3) 0.048(4) -0.029(4)
C68 0.100(5) 0.047(3) 0.068(4) -0.005(3) -0.003(4) -0.022(3)
C69 0.060(3) 0.053(3) 0.073(4) 0.014(3) -0.001(3) -0.015(3)
C70 0.051(3) 0.046(3) 0.063(3) 0.004(2) 0.010(2) -0.005(2)
C71 0.040(3) 0.041(3) 0.074(4) 0.001(2) -0.004(2) 0.009(2)
C72 0.108(5) 0.077(4) 0.071(4) 0.000(3) 0.032(4) 0.040(4)
C73 0.121(7) 0.121(8) 0.093(6) -0.014(5) 0.017(5) 0.050(6)
C74 0.137(9) 0.090(7) 0.136(9) -0.046(7) -0.017(7) 0.029(6)
C75 0.167(12) 0.120(9) 0.202(14) -0.005(9) 0.024(10) 0.009(9)
C76 0.110(7) 0.072(5) 0.202(11) 0.009(6) 0.048(7) 0.023(5)
C77 0.040(3) 0.067(4) 0.052(3) -0.010(3) -0.007(2) 0.011(2)
C78 0.077(5) 0.081(5) 0.142(7) -0.015(5) -0.054(5) 0.019(4)
C79 0.070(5) 0.124(8) 0.174(10) -0.022(7) -0.068(6) 0.014(5)
C80 0.045(4) 0.124(7) 0.124(7) -0.027(5) -0.016(4) -0.009(4)
C81 0.055(4) 0.090(5) 0.079(4) -0.008(4) 0.010(3) -0.009(3)
C82 0.036(3) 0.074(4) 0.056(3) -0.005(3) 0.004(2) 0.002(2)
C83 0.044(3) 0.042(2) 0.033(2) 0.0084(18) 0.0034(19) -0.003(2)
C84 0.037(2) 0.054(3) 0.029(2) 0.0066(19) 0.0116(18) 0.001(2)
C85 0.049(3) 0.050(3) 0.024(2) -0.0021(18) 0.0066(19) 0.005(2)
C86 0.045(3) 0.048(3) 0.022(2) 0.0005(18) 0.0007(18) 0.000(2)
C87 0.040(2) 0.045(3) 0.029(2) 0.0056(18) 0.0010(18) 0.0090(19)
C88 0.076(4) 0.047(3) 0.061(3) 0.011(2) 0.007(3) -0.013(3)
C89 0.047(3) 0.089(4) 0.063(3) 0.013(3) 0.024(3) 0.002(3)
C90 0.089(4) 0.062(3) 0.041(3) -0.016(2) 0.017(3) 0.007(3)
C91 0.055(3) 0.086(4) 0.053(3) -0.006(3) -0.009(3) -0.017(3)
C92 0.058(3) 0.066(4) 0.069(4) 0.004(3) 0.001(3) 0.026(3)
C93 0.142(8) 0.158(9) 0.075(5) 0.001(5) -0.002(5) 0.057(7)
Cl1 0.344(6) 0.202(4) 0.187(4) 0.043(3) 0.028(4) -0.053(4)
Cl2 0.186(3) 0.418(7) 0.153(3) -0.027(4) -0.026(3) 0.150(4)
P1 0.0348(6) 0.0434(6) 0.0351(6) 0.0005(5) 0.0073(5) 0.0007(5)
P2 0.0360(6) 0.0446(7) 0.0374(6) 0.0028(5) 0.0015(5) -0.0009(5)
P3 0.0366(6) 0.0476(7) 0.0355(6) 0.0034(5) 0.0042(5) 0.0096(5)
P4 0.0379(6) 0.0387(6) 0.0281(5) 0.0004(4) 0.0078(4) -0.0030(5)
Ru1 0.0372(2) 0.03125(19) 0.02825(18) -0.00154(13) 0.00756(14) 0.00395(14)
Ru2 0.02978(18) 0.03014(18) 0.02281(17) -0.00209(12) 0.00473(12) 0.00141(13)
S1 0.0531(9) 0.1147(14) 0.0889(12) -0.0227(11) 0.0160(8) -0.0238(9)
S2' 0.095(11) 0.088(10) 0.050(7) 0.008(6) 0.042(7) -0.002(7)
C46' 0.13(7) 0.15(8) 0.09(6) 0.05(5) 0.01(5) -0.01(6)

loop_
_atom_type_symbol
_atom_type_description
_atom_type_scat_dispersion_real
_atom_type_scat_dispersion_imag
_atom_type_scat_source
C C 0.0033 0.0016 'International Tables Vol C Tables 4.2.6.8 and 6.1.1.4'
H H 0.0000 0.0000 'International Tables Vol C Tables 4.2.6.8 and 6.1.1.4'
P P 0.1023 0.0942 'International Tables Vol C Tables 4.2.6.8 and 6.1.1.4'
S S 0.1246 0.1234 'International Tables Vol C Tables 4.2.6.8 and 6.1.1.4'
Cl Cl 0.1484 0.1585 'International Tables Vol C Tables 4.2.6.8 and 6.1.1.4'
Ru Ru -1.2594 0.8363 'International Tables Vol C Tables 4.2.6.8 and 6.1.1.4'

loop_
_geom_angle_atom_site_label_1
_geom_angle_atom_site_label_2
_geom_angle_atom_site_label_3
_geom_angle
C5 C1 C2 107.7(4)
C5 C1 C6 125.8(5)
C2 C1 C6 125.4(5)
C5 C1 Ru1 71.4(3)
C2 C1 Ru1 70.9(2)
C6 C1 Ru1 132.6(4)
C3 C2 C1 107.9(5)
C3 C2 C7 127.0(5)
C1 C2 C7 124.8(5)
C3 C2 Ru1 70.3(3)
C1 C2 Ru1 72.3(3)
C7 C2 Ru1 128.1(4)
C2 C3 C4 107.8(5)
C2 C3 C8 127.1(6)
C4 C3 C8 124.8(6)
C2 C3 Ru1 72.7(3)
C4 C3 Ru1 71.0(3)
C8 C3 Ru1 126.5(4)
C5 C4 C3 108.0(5)
C5 C4 C9 127.8(6)
C3 C4 C9 123.9(6)
C5 C4 Ru1 73.6(3)
C3 C4 Ru1 71.4(3)
C9 C4 Ru1 126.2(4)
C4 C5 C1 108.7(5)
C4 C5 C10 126.9(5)
C1 C5 C10 123.7(5)
C4 C5 Ru1 70.0(3)
C1 C5 Ru1 72.1(3)
C10 C5 Ru1 131.2(4)
C1 C6 H6A 109.5
C1 C6 H6B 109.5
H6A C6 H6B 109.5
C1 C6 H6C 109.5
H6A C6 H6C 109.5
H6B C6 H6C 109.5
C2 C7 H7A 109.5
C2 C7 H7B 109.5
H7A C7 H7B 109.5
C2 C7 H7C 109.5
H7A C7 H7C 109.5
H7B C7 H7C 109.5
C3 C8 H8A 109.5
C3 C8 H8B 109.5
H8A C8 H8B 109.5
C3 C8 H8C 109.5
H8A C8 H8C 109.5
H8B C8 H8C 109.5
C4 C9 H9A 109.5
C4 C9 H9B 109.5
H9A C9 H9B 109.5
C4 C9 H9C 109.5
H9A C9 H9C 109.5
H9B C9 H9C 109.5
C5 C10 H10A 109.5
C5 C10 H10B 109.5
H10A C10 H10B 109.5
C5 C10 H10C 109.5
H10A C10 H10C 109.5
H10B C10 H10C 109.5
C16 C11 C12 117.7(5)
C16 C11 P1 118.8(4)
C12 C11 P1 123.5(5)
C11 C12 C13 120.7(7)
C11 C12 H12 119.6
C13 C12 H12 119.6
C14 C13 C12 121.0(8)
C14 C13 H13 119.5
C12 C13 H13 119.5
C13 C14 C15 119.7(7)
C13 C14 H14 120.2
C15 C14 H14 120.2
C14 C15 C16 119.3(7)
C14 C15 H15 120.4
C16 C15 H15 120.4
C11 C16 C15 121.6(6)
C11 C16 H16 119.2
C15 C16 H16 119.2
C22 C17 C18 117.3(5)
C22 C17 P1 119.3(4)
C18 C17 P1 123.3(5)
C17 C18 C19 120.1(7)
C17 C18 H18 120.0
C19 C18 H18 120.0
C20 C19 C18 120.8(8)
C20 C19 H19 119.6
C18 C19 H19 119.6
C21 C20 C19 119.4(7)
C21 C20 H20 120.3
C19 C20 H20 120.3
C20 C21 C22 119.9(7)
C20 C21 H21 120.0
C22 C21 H21 120.0
C17 C22 C21 122.4(6)
C17 C22 H22 118.8
C21 C22 H22 118.8
C24 C23 P1 110.4(3)
C24 C23 H23A 109.6
P1 C23 H23A 109.6
C24 C23 H23B 109.6
P1 C23 H23B 109.6
H23A C23 H23B 108.1
C23 C24 P2 107.4(3)
C23 C24 H24A 110.2
P2 C24 H24A 110.2
C23 C24 H24B 110.2
P2 C24 H24B 110.2
H24A C24 H24B 108.5
C26 C25 C30 118.1(5)
C26 C25 P2 119.7(4)
C30 C25 P2 122.1(5)
C25 C26 C27 120.7(6)
C25 C26 H26 119.7
C27 C26 H26 119.7
C28 C27 C26 119.8(7)
C28 C27 H27 120.1
C26 C27 H27 120.1
C27 C28 C29 121.1(7)
C27 C28 H28 119.4
C29 C28 H28 119.4
C28 C29 C30 120.0(7)
C28 C29 H29 120.0
C30 C29 H29 120.0
C25 C30 C29 120.2(7)
C25 C30 H30 119.9
C29 C30 H30 119.9
C36 C31 C32 117.6(5)
C36 C31 P2 123.8(4)
C32 C31 P2 118.6(4)
C31 C32 C33 121.1(7)
C31 C32 H32 119.5
C33 C32 H32 119.5
C34 C33 C32 120.7(7)
C34 C33 H33 119.6
C32 C33 H33 119.6
C33 C34 C35 119.5(7)
C33 C34 H34 120.2
C35 C34 H34 120.2
C34 C35 C36 120.6(7)
C34 C35 H35 119.7
C36 C35 H35 119.7
C31 C36 C35 120.4(7)
C31 C36 H36 119.8
C35 C36 H36 119.8
C38 C37 Ru1 176.4(4)
C37 C38 C39 171.5(5)
C44 C39 C40 117.6(4)
C44 C39 C38 121.7(4)
C40 C39 C38 120.7(4)
C41 C40 C39 122.6(4)
C41 C40 H40 118.7
C39 C40 H40 118.7
C40 C41 C42 119.0(4)
C40 C41 C54 120.3(4)
C42 C41 C54 120.6(4)
C43 C42 C41 118.1(4)
C43 C42 C55 119.3(4)
C41 C42 C55 122.6(4)
C44 C43 C42 122.9(4)
C44 C43 H43 118.5
C42 C43 H43 118.5
C43 C44 C39 119.2(4)
C43 C44 C45 120.3(4)
C39 C44 C45 120.6(4)
C44 C45 S2 116.9(4)
C44 C45 S2' 113.5(6)
S2 C45 S2' 44.4(5)
C44 C45 H45A 108.1
S2 C45 H45A 108.1
S2' C45 H45A 67.6
C44 C45 H45B 108.1
S2 C45 H45B 108.1
S2' C45 H45B 137.6
H45A C45 H45B 107.3
C44 C45 H45C 108.4
S2 C45 H45C 133.6
S2' C45 H45C 108.4
H45A C45 H45C 45.1
H45B C45 H45C 64.3
C44 C45 H45D 109.3
S2 C45 H45D 66.9
S2' C45 H45D 109.4
H45A C45 H45D 139.7
H45B C45 H45D 46.2
H45C C45 H45D 107.6
C47 C46 S2 120.3(9)
C47 C46 H46A 107.3
S2 C46 H46A 107.3
C47 C46 H46B 107.3
S2 C46 H46B 107.3
H46A C46 H46B 106.9
C46 S2 C45 102.8(5)
C46 S2 H45D 134.2
C45 S2 H45D 32.8
C52 C47 C48 117.6(9)
C52 C47 C46' 122.4(12)
C48 C47 C46' 117.8(11)
C52 C47 C46 121.0(11)
C48 C47 C46 120.9(12)
C46' C47 C46 21.6(11)
C49 C48 C47 122.2(10)
C49 C48 H48 118.9
C47 C48 H48 118.9
C48 C49 C50 119.9(9)
C48 C49 H49 120.1
C50 C49 H49 120.1
C49 C50 C51 118.0(8)
C49 C50 C53 120.4(8)
C51 C50 C53 121.5(9)
C50 C51 C52 119.7(8)
C50 C51 H51 120.1
C52 C51 H51 120.1
C47 C52 C51 122.3(9)
C47 C52 H52 118.9
C51 C52 H52 118.9
C50 C53 S1 114.7(5)
C50 C53 H53A 108.6
S1 C53 H53A 108.6
C50 C53 H53B 108.6
S1 C53 H53B 108.6
H53A C53 H53B 107.6
C41 C54 S1 116.3(4)
C41 C54 H54A 108.2
S1 C54 H54A 108.2
C41 C54 H54B 108.2
S1 C54 H54B 108.2
H54A C54 H54B 107.4
C56 C55 C42 174.1(5)
C55 C56 Ru2 175.6(4)
C58 C57 P3 116.0(4)
C58 C57 H57A 108.3
P3 C57 H57A 108.3
C58 C57 H57B 108.3
P3 C57 H57B 108.3
H57A C57 H57B 107.4
C57 C58 P4 113.0(3)
C57 C58 H58A 109.0
P4 C58 H58A 109.0
C57 C58 H58B 109.0
P4 C58 H58B 109.0
H58A C58 H58B 107.8
C60 C59 C64 116.9(5)
C60 C59 P4 125.4(5)
C64 C59 P4 117.7(4)
C59 C60 C61 121.9(7)
C59 C60 H60 119.1
C61 C60 H60 119.1
C62 C61 C60 121.0(6)
C62 C61 H61 119.5
C60 C61 H61 119.5
C61 C62 C63 119.5(6)
C61 C62 H62 120.2
C63 C62 H62 120.2
C62 C63 C64 119.1(7)
C62 C63 H63 120.5
C64 C63 H63 120.5
C59 C64 C63 121.5(6)
C59 C64 H64 119.2
C63 C64 H64 119.2
C70 C65 C66 117.7(5)
C70 C65 P4 123.5(4)
C66 C65 P4 118.6(4)
C67 C66 C65 120.7(5)
C67 C66 H66 119.6
C65 C66 H66 119.6
C66 C67 C68 120.7(6)
C66 C67 H67 119.7
C68 C67 H67 119.7
C69 C68 C67 119.4(5)
C69 C68 H68 120.3
C67 C68 H68 120.3
C68 C69 C70 120.2(5)
C68 C69 H69 119.9
C70 C69 H69 119.9
C65 C70 C69 121.2(5)
C65 C70 H70 119.4
C69 C70 H70 119.4
C72 C71 C76 116.3(6)
C72 C71 P3 121.6(4)
C76 C71 P3 122.0(6)
C71 C72 C73 121.1(8)
C71 C72 H72 119.4
C73 C72 H72 119.4
C74 C73 C72 120.4(9)
C74 C73 H73 119.8
C72 C73 H73 119.8
C73 C74 C75 120.5(11)
C73 C74 H74 119.7
C75 C74 H74 119.7
C74 C75 C76 120.5(12)
C74 C75 H75 119.7
C76 C75 H75 119.7
C71 C76 C75 120.8(10)
C71 C76 H76 119.6
C75 C76 H76 119.6
C82 C77 C78 118.4(6)
C82 C77 P3 121.1(4)
C78 C77 P3 120.6(5)
C79 C78 C77 119.9(7)
C79 C78 H78 120.1
C77 C78 H78 120.1
C80 C79 C78 121.2(7)
C80 C79 H79 119.4
C78 C79 H79 119.4
C81 C80 C79 118.9(7)
C81 C80 H80 120.5
C79 C80 H80 120.5
C80 C81 C82 120.4(7)
C80 C81 H81 119.8
C82 C81 H81 119.8
C77 C82 C81 121.2(5)
C77 C82 H82 119.4
C81 C82 H82 119.4
C84 C83 C87 107.2(4)
C84 C83 C88 126.0(4)
C87 C83 C88 126.4(4)
C84 C83 Ru2 72.1(2)
C87 C83 Ru2 70.8(2)
C88 C83 Ru2 127.6(3)
C83 C84 C85 108.7(4)
C83 C84 C89 124.7(4)
C85 C84 C89 125.6(4)
C83 C84 Ru2 71.2(2)
C85 C84 Ru2 71.9(2)
C89 C84 Ru2 132.1(3)
C86 C85 C84 107.5(4)
C86 C85 C90 125.9(5)
C84 C85 C90 125.6(4)
C86 C85 Ru2 71.7(2)
C84 C85 Ru2 71.4(2)
C90 C85 Ru2 131.4(3)
C85 C86 C87 108.2(4)
C85 C86 C91 125.5(4)
C87 C86 C91 125.6(4)
C85 C86 Ru2 72.0(2)
C87 C86 Ru2 70.4(2)
C91 C86 Ru2 130.2(3)
C86 C87 C83 108.4(4)
C86 C87 C92 127.6(4)
C83 C87 C92 123.0(4)
C86 C87 Ru2 72.8(2)
C83 C87 Ru2 72.2(2)
C92 C87 Ru2 129.4(3)
C83 C88 H88A 109.5
C83 C88 H88B 109.5
H88A C88 H88B 109.5
C83 C88 H88C 109.5
H88A C88 H88C 109.5
H88B C88 H88C 109.5
C84 C89 H89A 109.5
C84 C89 H89B 109.5
H89A C89 H89B 109.5
C84 C89 H89C 109.5
H89A C89 H89C 109.5
H89B C89 H89C 109.5
C85 C90 H90A 109.5
C85 C90 H90B 109.5
H90A C90 H90B 109.5
C85 C90 H90C 109.5
H90A C90 H90C 109.5
H90B C90 H90C 109.5
C86 C91 H91A 109.5
C86 C91 H91B 109.5
H91A C91 H91B 109.5
C86 C91 H91C 109.5
H91A C91 H91C 109.5
H91B C91 H91C 109.5
C87 C92 H92A 109.5
C87 C92 H92B 109.5
H92A C92 H92B 109.5
C87 C92 H92C 109.5
H92A C92 H92C 109.5
H92B C92 H92C 109.5
Cl2 C93 Cl1 115.2(6)
Cl2 C93 H93A 108.5
Cl1 C93 H93A 108.5
Cl2 C93 H93B 108.5
Cl1 C93 H93B 108.5
H93A C93 H93B 107.5
C93 Cl2 H34 139.8
C17 P1 C11 101.5(2)
C17 P1 C23 104.8(2)
C11 P1 C23 100.7(2)
C17 P1 Ru1 117.26(17)
C11 P1 Ru1 120.07(16)
C23 P1 Ru1 110.33(16)
C31 P2 C25 100.0(2)
C31 P2 C24 104.7(2)
C25 P2 C24 100.8(2)
C31 P2 Ru1 118.50(16)
C25 P2 Ru1 121.89(19)
C24 P2 Ru1 108.46(15)
C57 P3 C77 101.7(3)
C57 P3 C71 103.8(3)
C77 P3 C71 99.6(2)
C57 P3 Ru2 110.11(19)
C77 P3 Ru2 118.95(18)
C71 P3 Ru2 120.19(17)
C59 P4 C65 99.7(2)
C59 P4 C58 102.7(2)
C65 P4 C58 101.0(2)
C59 P4 Ru2 120.63(16)
C65 P4 Ru2 120.53(15)
C58 P4 Ru2 109.35(16)
C37 Ru1 C4 95.89(19)
C37 Ru1 C3 93.48(18)
C4 Ru1 C3 37.7(2)
C37 Ru1 C2 124.04(18)
C4 Ru1 C2 62.0(2)
C3 Ru1 C2 36.9(2)
C37 Ru1 P2 79.04(13)
C4 Ru1 P2 116.99(16)
C3 Ru1 P2 153.28(17)
C2 Ru1 P2 156.69(14)
C37 Ru1 C5 128.51(18)
C4 Ru1 C5 36.49(19)
C3 Ru1 C5 61.5(2)
C2 Ru1 C5 61.15(19)
P2 Ru1 C5 103.29(14)
C37 Ru1 P1 84.79(13)
C4 Ru1 P1 158.91(16)
C3 Ru1 P1 121.27(17)
C2 Ru1 P1 100.20(14)
P2 Ru1 P1 83.89(4)
C5 Ru1 P1 146.58(14)
C37 Ru1 C1 154.45(18)
C4 Ru1 C1 61.44(19)
C3 Ru1 C1 61.55(18)
C2 Ru1 C1 36.74(18)
P2 Ru1 C1 120.48(13)
C5 Ru1 C1 36.47(18)
P1 Ru1 C1 111.94(13)
C56 Ru2 C87 96.28(16)
C56 Ru2 C83 92.45(16)
C87 Ru2 C83 36.98(16)
C56 Ru2 P3 86.64(12)
C87 Ru2 P3 160.04(12)
C83 Ru2 P3 123.36(12)
C56 Ru2 P4 80.13(12)
C87 Ru2 P4 116.69(12)
C83 Ru2 P4 152.14(12)
P3 Ru2 P4 83.27(4)
C56 Ru2 C84 122.20(17)
C87 Ru2 C84 61.17(16)
C83 Ru2 C84 36.69(16)
P3 Ru2 C84 100.62(12)
P4 Ru2 C84 157.34(12)
C56 Ru2 C86 129.73(16)
C87 Ru2 C86 36.84(16)
C83 Ru2 C86 61.44(16)
P3 Ru2 C86 143.56(12)
P4 Ru2 C86 103.10(12)
C84 Ru2 C86 60.81(16)
C56 Ru2 C85 153.80(16)
C87 Ru2 C85 61.37(16)
C83 Ru2 C85 61.58(16)
P3 Ru2 C85 109.78(12)
P4 Ru2 C85 120.91(13)
C84 Ru2 C85 36.71(16)
C86 Ru2 C85 36.36(16)
C54 S1 C53 103.7(4)
C46' S2' C45 131.4(12)
C47 C46' S2' 99.1(15)
C47 C46' H46C 112.0
S2' C46' H46C 112.0
C47 C46' H46D 112.0
S2' C46' H46D 112.0
H46C C46' H46D 109.6

loop_
_geom_bond_atom_site_label_1
_geom_bond_atom_site_label_2
_geom_bond_distance
C1 C5 1.420(7)
C1 C2 1.427(7)
C1 C6 1.501(7)
C1 Ru1 2.273(4)
C2 C3 1.418(8)
C2 C7 1.509(7)
C2 Ru1 2.254(4)
C3 C4 1.433(8)
C3 C8 1.505(8)
C3 Ru1 2.222(5)
C4 C5 1.403(7)
C4 C9 1.516(8)
C4 Ru1 2.217(5)
C5 C10 1.506(8)
C5 Ru1 2.263(5)
C6 H6A 0.9600
C6 H6B 0.9600
C6 H6C 0.9600
C7 H7A 0.9600
C7 H7B 0.9600
C7 H7C 0.9600
C8 H8A 0.9600
C8 H8B 0.9600
C8 H8C 0.9600
C9 H9A 0.9600
C9 H9B 0.9600
C9 H9C 0.9600
C10 H10A 0.9600
C10 H10B 0.9600
C10 H10C 0.9600
C11 C16 1.369(7)
C11 C12 1.378(8)
C11 P1 1.847(5)
C12 C13 1.382(10)
C12 H12 0.9300
C13 C14 1.353(12)
C13 H13 0.9300
C14 C15 1.368(11)
C14 H14 0.9300
C15 C16 1.394(8)
C15 H15 0.9300
C16 H16 0.9300
C17 C22 1.346(7)
C17 C18 1.372(8)
C17 P1 1.835(5)
C18 C19 1.386(10)
C18 H18 0.9300
C19 C20 1.366(12)
C19 H19 0.9300
C20 C21 1.320(10)
C20 H20 0.9300
C21 C22 1.392(8)
C21 H21 0.9300
C22 H22 0.9300
C23 C24 1.521(7)
C23 P1 1.851(4)
C23 H23A 0.9700
C23 H23B 0.9700
C24 P2 1.845(5)
C24 H24A 0.9700
C24 H24B 0.9700
C25 C26 1.380(8)
C25 C30 1.389(7)
C25 P2 1.844(5)
C26 C27 1.399(8)
C26 H26 0.9300
C27 C28 1.344(10)
C27 H27 0.9300
C28 C29 1.357(11)
C28 H28 0.9300
C29 C30 1.394(9)
C29 H29 0.9300
C30 H30 0.9300
C31 C36 1.364(8)
C31 C32 1.372(8)
C31 P2 1.835(5)
C32 C33 1.378(9)
C32 H32 0.9300
C33 C34 1.340(10)
C33 H33 0.9300
C34 C35 1.342(10)
C34 H34 0.9300
C35 C36 1.399(9)
C35 H35 0.9300
C36 H36 0.9300
C37 C38 1.208(6)
C37 Ru1 2.004(4)
C38 C39 1.434(6)
C39 C44 1.399(6)
C39 C40 1.402(6)
C40 C41 1.379(6)
C40 H40 0.9300
C41 C42 1.395(6)
C41 C54 1.508(6)
C42 C43 1.389(6)
C42 C55 1.450(6)
C43 C44 1.375(6)
C43 H43 0.9300
C44 C45 1.513(7)
C45 S2 1.765(6)
C45 S2' 1.914(13)
C45 H45A 0.9700
C45 H45B 0.9700
C45 H45C 0.9700
C45 H45D 0.9700
C46 C47 1.547(14)
C46 S2 1.751(13)
C46 H46A 0.9700
C46 H46B 0.9700
S2 H45D 1.6468
C47 C52 1.329(11)
C47 C48 1.366(13)
C47 C46' 1.52(2)
C48 C49 1.365(12)
C48 H48 0.9300
C49 C50 1.372(12)
C49 H49 0.9300
C50 C51 1.378(10)
C50 C53 1.512(11)
C51 C52 1.383(10)
C51 H51 0.9300
C52 H52 0.9300
C53 S1 1.826(9)
C53 H53A 0.9700
C53 H53B 0.9700
C54 S1 1.804(6)
C54 H54A 0.9700
C54 H54B 0.9700
C55 C56 1.209(6)
C56 Ru2 2.015(4)
C57 C58 1.461(8)
C57 P3 1.833(6)
C57 H57A 0.9700
C57 H57B 0.9700
C58 P4 1.859(5)
C58 H58A 0.9700
C58 H58B 0.9700
C59 C60 1.363(8)
C59 C64 1.369(8)
C59 P4 1.840(5)
C60 C61 1.385(9)
C60 H60 0.9300
C61 C62 1.320(10)
C61 H61 0.9300
C62 C63 1.383(10)
C62 H62 0.9300
C63 C64 1.397(9)
C63 H63 0.9300
C64 H64 0.9300
C65 C70 1.376(6)
C65 C66 1.377(7)
C65 P4 1.843(4)
C66 C67 1.371(8)
C66 H66 0.9300
C67 C68 1.375(9)
C67 H67 0.9300
C68 C69 1.346(8)
C68 H68 0.9300
C69 C70 1.386(7)
C69 H69 0.9300
C70 H70 0.9300
C71 C72 1.350(8)
C71 C76 1.355(10)
C71 P3 1.845(5)
C72 C73 1.399(10)
C72 H72 0.9300
C73 C74 1.291(13)
C73 H73 0.9300
C74 C75 1.307(15)
C74 H74 0.9300
C75 C76 1.390(14)
C75 H75 0.9300
C76 H76 0.9300
C77 C82 1.359(8)
C77 C78 1.384(8)
C77 P3 1.842(5)
C78 C79 1.383(10)
C78 H78 0.9300
C79 C80 1.361(11)
C79 H79 0.9300
C80 C81 1.357(9)
C80 H80 0.9300
C81 C82 1.389(8)
C81 H81 0.9300
C82 H82 0.9300
C83 C84 1.420(6)
C83 C87 1.421(6)
C83 C88 1.498(6)
C83 Ru2 2.250(4)
C84 C85 1.426(6)
C84 C89 1.508(6)
C84 Ru2 2.262(4)
C85 C86 1.413(6)
C85 C90 1.510(6)
C85 Ru2 2.267(4)
C86 C87 1.421(6)
C86 C91 1.505(7)
C86 Ru2 2.263(4)
C87 C92 1.505(6)
C87 Ru2 2.232(4)
C88 H88A 0.9600
C88 H88B 0.9600
C88 H88C 0.9600
C89 H89A 0.9600
C89 H89B 0.9600
C89 H89C 0.9600
C90 H90A 0.9600
C90 H90B 0.9600
C90 H90C 0.9600
C91 H91A 0.9600
C91 H91B 0.9600
C91 H91C 0.9600
C92 H92A 0.9600
C92 H92B 0.9600
C92 H92C 0.9600
C93 Cl2 1.683(9)
C93 Cl1 1.686(11)
C93 H93A 0.9700
C93 H93B 0.9700
Cl2 H34 3.1679
P1 Ru1 2.2667(12)
P2 Ru1 2.2608(12)
P3 Ru2 2.2589(11)
P4 Ru2 2.2613(11)
S2' C46' 1.73(2)
C46' H46C 0.9700
C46' H46D 0.9700

loop_
_geom_torsion_atom_site_label_1
_geom_torsion_atom_site_label_2
_geom_torsion_atom_site_label_3
_geom_torsion_atom_site_label_4
_geom_torsion
C5 C1 C2 C3 -0.6(5)
C6 C1 C2 C3 -169.1(5)
Ru1 C1 C2 C3 61.7(3)
C5 C1 C2 C7 173.2(5)
C6 C1 C2 C7 4.7(8)
Ru1 C1 C2 C7 -124.5(5)
C5 C1 C2 Ru1 -62.3(3)
C6 C1 C2 Ru1 129.2(5)
C1 C2 C3 C4 -0.3(5)
C7 C2 C3 C4 -173.9(5)
Ru1 C2 C3 C4 62.7(3)
C1 C2 C3 C8 173.9(5)
C7 C2 C3 C8 0.3(8)
Ru1 C2 C3 C8 -123.1(5)
C1 C2 C3 Ru1 -63.0(3)
C7 C2 C3 Ru1 123.4(5)
C2 C3 C4 C5 1.1(5)
C8 C3 C4 C5 -173.2(5)
Ru1 C3 C4 C5 65.0(3)
C2 C3 C4 C9 174.5(5)
C8 C3 C4 C9 0.1(8)
Ru1 C3 C4 C9 -121.6(5)
C2 C3 C4 Ru1 -63.9(3)
C8 C3 C4 Ru1 121.8(5)
C3 C4 C5 C1 -1.5(5)
C9 C4 C5 C1 -174.5(5)
Ru1 C4 C5 C1 62.1(3)
C3 C4 C5 C10 169.4(5)
C9 C4 C5 C10 -3.6(9)
Ru1 C4 C5 C10 -127.1(5)
C3 C4 C5 Ru1 -63.5(3)
C9 C4 C5 Ru1 123.4(6)
C2 C1 C5 C4 1.3(5)
C6 C1 C5 C4 169.7(5)
Ru1 C1 C5 C4 -60.7(3)
C2 C1 C5 C10 -169.9(5)
C6 C1 C5 C10 -1.5(8)
Ru1 C1 C5 C10 128.1(5)
C2 C1 C5 Ru1 62.0(3)
C6 C1 C5 Ru1 -129.6(5)
C16 C11 C12 C13 1.7(10)
P1 C11 C12 C13 178.8(6)
C11 C12 C13 C14 -1.6(13)
C12 C13 C14 C15 1.2(14)
C13 C14 C15 C16 -1.1(12)
C12 C11 C16 C15 -1.5(9)
P1 C11 C16 C15 -178.8(5)
C14 C15 C16 C11 1.2(10)
C22 C17 C18 C19 -0.8(12)
P1 C17 C18 C19 -179.0(7)
C17 C18 C19 C20 -0.2(16)
C18 C19 C20 C21 2.2(17)
C19 C20 C21 C22 -3.1(14)
C18 C17 C22 C21 -0.2(10)
P1 C17 C22 C21 178.1(5)
C20 C21 C22 C17 2.2(11)
P1 C23 C24 P2 -44.8(4)
C30 C25 C26 C27 1.5(8)
P2 C25 C26 C27 -175.1(4)
C25 C26 C27 C28 -1.1(9)
C26 C27 C28 C29 0.4(10)
C27 C28 C29 C30 -0.1(11)
C26 C25 C30 C29 -1.2(8)
P2 C25 C30 C29 175.3(4)
C28 C29 C30 C25 0.6(9)
C36 C31 C32 C33 -3.7(10)
P2 C31 C32 C33 175.8(6)
C31 C32 C33 C34 4.4(13)
C32 C33 C34 C35 -2.5(13)
C33 C34 C35 C36 0.1(13)
C32 C31 C36 C35 1.3(10)
P2 C31 C36 C35 -178.1(6)
C34 C35 C36 C31 0.4(12)
Ru1 C37 C38 C39 -14(10)
C37 C38 C39 C44 101(4)
C37 C38 C39 C40 -80(4)
C44 C39 C40 C41 -2.7(7)
C38 C39 C40 C41 177.7(4)
C39 C40 C41 C42 -5.0(7)
C39 C40 C41 C54 173.1(5)
C40 C41 C42 C43 7.8(6)
C54 C41 C42 C43 -170.2(4)
C40 C41 C42 C55 -172.8(4)
C54 C41 C42 C55 9.1(7)
C41 C42 C43 C44 -3.3(7)
C55 C42 C43 C44 177.3(4)
C42 C43 C44 C39 -4.3(7)
C42 C43 C44 C45 173.8(5)
C40 C39 C44 C43 7.2(6)
C38 C39 C44 C43 -173.2(4)
C40 C39 C44 C45 -170.9(5)
C38 C39 C44 C45 8.8(7)
C43 C44 C45 S2 -54.2(6)
C39 C44 C45 S2 123.9(4)
C43 C44 C45 S2' -103.4(7)
C39 C44 C45 S2' 74.6(7)
C47 C46 S2 C45 67.7(13)
C44 C45 S2 C46 -64.5(6)
S2' C45 S2 C46 32.6(7)
S2 C46 C47 C52 -121.2(11)
S2 C46 C47 C48 50.6(15)
S2 C46 C47 C46' 139(4)
C52 C47 C48 C49 3.4(12)
C46' C47 C48 C49 166.8(15)
C46 C47 C48 C49 -168.6(9)
C47 C48 C49 C50 1.8(12)
C48 C49 C50 C51 -5.9(11)
C48 C49 C50 C53 171.2(7)
C49 C50 C51 C52 5.1(10)
C53 C50 C51 C52 -172.0(7)
C48 C47 C52 C51 -4.3(11)
C46' C47 C52 C51 -166.9(15)
C46 C47 C52 C51 167.7(8)
C50 C51 C52 C47 0.1(11)
C49 C50 C53 S1 -125.0(7)
C51 C50 C53 S1 52.1(9)
C40 C41 C54 S1 -53.1(6)
C42 C41 C54 S1 124.9(4)
C43 C42 C55 C56 -36(5)
C41 C42 C55 C56 145(4)
C42 C55 C56 Ru2 -2(9)
P3 C57 C58 P4 -8.2(7)
C64 C59 C60 C61 -0.4(11)
P4 C59 C60 C61 178.9(6)
C59 C60 C61 C62 -2.0(13)
C60 C61 C62 C63 2.0(13)
C61 C62 C63 C64 0.3(13)
C60 C59 C64 C63 2.7(12)
P4 C59 C64 C63 -176.7(7)
C62 C63 C64 C59 -2.7(13)
C70 C65 C66 C67 0.3(9)
P4 C65 C66 C67 -174.7(6)
C65 C66 C67 C68 -1.4(11)
C66 C67 C68 C69 1.5(11)
C67 C68 C69 C70 -0.4(10)
C66 C65 C70 C69 0.8(8)
P4 C65 C70 C69 175.5(4)
C68 C69 C70 C65 -0.8(8)
C76 C71 C72 C73 2.0(11)
P3 C71 C72 C73 178.6(6)
C71 C72 C73 C74 -2.1(13)
C72 C73 C74 C75 4.8(17)
C73 C74 C75 C76 -7(2)
C72 C71 C76 C75 -4.6(14)
P3 C71 C76 C75 178.9(9)
C74 C75 C76 C71 7.4(19)
C82 C77 C78 C79 -0.8(12)
P3 C77 C78 C79 179.1(7)
C77 C78 C79 C80 1.2(16)
C78 C79 C80 C81 -1.2(16)
C79 C80 C81 C82 0.8(12)
C78 C77 C82 C81 0.4(9)
P3 C77 C82 C81 -179.5(4)
C80 C81 C82 C77 -0.4(9)
C87 C83 C84 C85 0.0(5)
C88 C83 C84 C85 173.6(4)
Ru2 C83 C84 C85 -62.5(3)
C87 C83 C84 C89 -168.8(4)
C88 C83 C84 C89 4.8(7)
Ru2 C83 C84 C89 128.7(5)
C87 C83 C84 Ru2 62.5(3)
C88 C83 C84 Ru2 -123.9(4)
C83 C84 C85 C86 -0.9(5)
C89 C84 C85 C86 167.8(4)
Ru2 C84 C85 C86 -63.0(3)
C83 C84 C85 C90 -169.8(4)
C89 C84 C85 C90 -1.1(7)
Ru2 C84 C85 C90 128.2(5)
C83 C84 C85 Ru2 62.1(3)
C89 C84 C85 Ru2 -129.2(5)
C84 C85 C86 C87 1.4(5)
C90 C85 C86 C87 170.3(4)
Ru2 C85 C86 C87 -61.4(3)
C84 C85 C86 C91 -170.1(4)
C90 C85 C86 C91 -1.3(7)
Ru2 C85 C86 C91 127.0(5)
C84 C85 C86 Ru2 62.8(3)
C90 C85 C86 Ru2 -128.3(5)
C85 C86 C87 C83 -1.4(5)
C91 C86 C87 C83 170.1(4)
Ru2 C86 C87 C83 -63.9(3)
C85 C86 C87 C92 -170.7(4)
C91 C86 C87 C92 0.9(7)
Ru2 C86 C87 C92 126.9(5)
C85 C86 C87 Ru2 62.4(3)
C91 C86 C87 Ru2 -126.0(5)
C84 C83 C87 C86 0.9(5)
C88 C83 C87 C86 -172.7(4)
Ru2 C83 C87 C86 64.2(3)
C84 C83 C87 C92 170.7(4)
C88 C83 C87 C92 -2.9(7)
Ru2 C83 C87 C92 -126.0(4)
C84 C83 C87 Ru2 -63.4(3)
C88 C83 C87 Ru2 123.1(5)
Cl1 C93 Cl2 H34 77.7
C22 C17 P1 C11 -104.7(5)
C18 C17 P1 C11 73.4(6)
C22 C17 P1 C23 150.8(5)
C18 C17 P1 C23 -31.0(6)
C22 C17 P1 Ru1 28.1(5)
C18 C17 P1 Ru1 -153.7(6)
C16 C11 P1 C17 -169.9(4)
C12 C11 P1 C17 13.0(6)
C16 C11 P1 C23 -62.2(5)
C12 C11 P1 C23 120.7(5)
C16 C11 P1 Ru1 59.0(5)
C12 C11 P1 Ru1 -118.1(5)
C24 C23 P1 C17 -101.0(4)
C24 C23 P1 C11 154.0(4)
C24 C23 P1 Ru1 26.1(4)
C36 C31 P2 C25 -117.6(5)
C32 C31 P2 C25 63.0(5)
C36 C31 P2 C24 -13.5(6)
C32 C31 P2 C24 167.0(5)
C36 C31 P2 Ru1 107.5(5)
C32 C31 P2 Ru1 -72.0(5)
C26 C25 P2 C31 -141.0(4)
C30 C25 P2 C31 42.6(5)
C26 C25 P2 C24 111.8(4)
C30 C25 P2 C24 -64.6(5)
C26 C25 P2 Ru1 -8.0(5)
C30 C25 P2 Ru1 175.5(4)
C23 C24 P2 C31 173.5(3)
C23 C24 P2 C25 -83.0(4)
C23 C24 P2 Ru1 46.1(4)
C58 C57 P3 C77 -139.8(6)
C58 C57 P3 C71 117.1(6)
C58 C57 P3 Ru2 -12.8(7)
C82 C77 P3 C57 119.4(5)
C78 C77 P3 C57 -60.5(6)
C82 C77 P3 C71 -134.2(5)
C78 C77 P3 C71 45.9(6)
C82 C77 P3 Ru2 -1.6(5)
C78 C77 P3 Ru2 178.5(5)
C72 C71 P3 C57 152.7(5)
C76 C71 P3 C57 -30.9(7)
C72 C71 P3 C77 48.1(5)
C76 C71 P3 C77 -135.6(7)
C72 C71 P3 Ru2 -83.8(5)
C76 C71 P3 Ru2 92.6(7)
C60 C59 P4 C65 -91.9(6)
C64 C59 P4 C65 87.4(6)
C60 C59 P4 C58 11.8(6)
C64 C59 P4 C58 -168.9(6)
C60 C59 P4 Ru2 133.7(5)
C64 C59 P4 Ru2 -47.0(6)
C70 C65 P4 C59 29.5(4)
C66 C65 P4 C59 -155.9(4)
C70 C65 P4 C58 -75.6(4)
C66 C65 P4 C58 99.1(4)
C70 C65 P4 Ru2 164.0(3)
C66 C65 P4 Ru2 -21.4(5)
C57 C58 P4 C59 155.1(5)
C57 C58 P4 C65 -102.2(5)
C57 C58 P4 Ru2 25.8(5)
C38 C37 Ru1 C4 -119(7)
C38 C37 Ru1 C3 -157(7)
C38 C37 Ru1 C2 -179(100)
C38 C37 Ru1 P2 -3(7)
C38 C37 Ru1 C5 -101(7)
C38 C37 Ru1 P1 82(7)
C38 C37 Ru1 C1 -145(7)
C5 C4 Ru1 C37 155.9(3)
C3 C4 Ru1 C37 -88.1(3)
C9 C4 Ru1 C37 30.8(6)
C5 C4 Ru1 C3 -116.0(4)
C9 C4 Ru1 C3 118.9(7)
C5 C4 Ru1 C2 -78.5(3)
C3 C4 Ru1 C2 37.6(3)
C9 C4 Ru1 C2 156.4(7)
C5 C4 Ru1 P2 75.2(3)
C3 C4 Ru1 P2 -168.7(3)
C9 C4 Ru1 P2 -49.9(6)
C3 C4 Ru1 C5 116.0(4)
C9 C4 Ru1 C5 -125.1(7)
C5 C4 Ru1 P1 -113.3(4)
C3 C4 Ru1 P1 2.7(6)
C9 C4 Ru1 P1 121.6(6)
C5 C4 Ru1 C1 -36.5(3)
C3 C4 Ru1 C1 79.5(3)
C9 C4 Ru1 C1 -161.6(7)
C2 C3 Ru1 C37 -148.4(3)
C4 C3 Ru1 C37 95.1(3)
C8 C3 Ru1 C37 -24.6(6)
C2 C3 Ru1 C4 116.4(4)
C8 C3 Ru1 C4 -119.8(7)
C4 C3 Ru1 C2 -116.4(4)
C8 C3 Ru1 C2 123.8(8)
C2 C3 Ru1 P2 139.2(3)
C4 C3 Ru1 P2 22.8(5)
C8 C3 Ru1 P2 -97.0(6)
C2 C3 Ru1 C5 79.0(3)
C4 C3 Ru1 C5 -37.5(3)
C8 C3 Ru1 C5 -157.2(7)
C2 C3 Ru1 P1 -62.4(3)
C4 C3 Ru1 P1 -178.9(3)
C8 C3 Ru1 P1 61.4(6)
C2 C3 Ru1 C1 37.3(3)
C4 C3 Ru1 C1 -79.2(3)
C8 C3 Ru1 C1 161.1(7)
C3 C2 Ru1 C37 39.1(4)
C1 C2 Ru1 C37 156.2(3)
C7 C2 Ru1 C37 -83.0(5)
C3 C2 Ru1 C4 -38.3(3)
C1 C2 Ru1 C4 78.9(3)
C7 C2 Ru1 C4 -160.4(6)
C1 C2 Ru1 C3 117.2(5)
C7 C2 Ru1 C3 -122.1(6)
C3 C2 Ru1 P2 -132.0(4)
C1 C2 Ru1 P2 -14.9(6)
C7 C2 Ru1 P2 105.9(5)
C3 C2 Ru1 C5 -80.0(4)
C1 C2 Ru1 C5 37.2(3)
C7 C2 Ru1 C5 157.9(6)
C3 C2 Ru1 P1 129.7(3)
C1 C2 Ru1 P1 -113.2(3)
C7 C2 Ru1 P1 7.6(5)
C3 C2 Ru1 C1 -117.2(5)
C7 C2 Ru1 C1 120.8(6)
C31 P2 Ru1 C37 -57.0(2)
C25 P2 Ru1 C37 178.2(2)
C24 P2 Ru1 C37 62.0(2)
C31 P2 Ru1 C4 34.1(3)
C25 P2 Ru1 C4 -90.8(2)
C24 P2 Ru1 C4 153.1(2)
C31 P2 Ru1 C3 18.7(4)
C25 P2 Ru1 C3 -106.1(4)
C24 P2 Ru1 C3 137.7(4)
C31 P2 Ru1 C2 115.5(4)
C25 P2 Ru1 C2 -9.3(4)
C24 P2 Ru1 C2 -125.4(4)
C31 P2 Ru1 C5 70.3(2)
C25 P2 Ru1 C5 -54.5(2)
C24 P2 Ru1 C5 -170.7(2)
C31 P2 Ru1 P1 -142.8(2)
C25 P2 Ru1 P1 92.32(19)
C24 P2 Ru1 P1 -23.80(18)
C31 P2 Ru1 C1 105.3(2)
C25 P2 Ru1 C1 -19.6(2)
C24 P2 Ru1 C1 -135.7(2)
C4 C5 Ru1 C37 -31.2(4)
C1 C5 Ru1 C37 -149.7(3)
C10 C5 Ru1 C37 90.8(6)
C1 C5 Ru1 C4 -118.4(5)
C10 C5 Ru1 C4 122.0(7)
C4 C5 Ru1 C3 38.7(3)
C1 C5 Ru1 C3 -79.8(3)
C10 C5 Ru1 C3 160.7(6)
C4 C5 Ru1 C2 81.0(3)
C1 C5 Ru1 C2 -37.4(3)
C10 C5 Ru1 C2 -157.0(6)
C4 C5 Ru1 P2 -117.7(3)
C1 C5 Ru1 P2 123.9(3)
C10 C5 Ru1 P2 4.3(5)
C4 C5 Ru1 P1 143.1(3)
C1 C5 Ru1 P1 24.7(4)
C10 C5 Ru1 P1 -94.8(5)
C4 C5 Ru1 C1 118.4(5)
C10 C5 Ru1 C1 -119.5(7)
C17 P1 Ru1 C37 42.0(2)
C11 P1 Ru1 C37 165.9(2)
C23 P1 Ru1 C37 -77.8(2)
C17 P1 Ru1 C4 -50.9(4)
C11 P1 Ru1 C4 73.0(4)
C23 P1 Ru1 C4 -170.7(4)
C17 P1 Ru1 C3 -48.9(2)
C11 P1 Ru1 C3 75.0(3)
C23 P1 Ru1 C3 -168.7(2)
C17 P1 Ru1 C2 -81.7(2)
C11 P1 Ru1 C2 42.2(2)
C23 P1 Ru1 C2 158.5(2)
C17 P1 Ru1 P2 121.47(19)
C11 P1 Ru1 P2 -114.6(2)
C23 P1 Ru1 P2 1.70(18)
C17 P1 Ru1 C5 -133.6(3)
C11 P1 Ru1 C5 -9.7(3)
C23 P1 Ru1 C5 106.6(3)
C17 P1 Ru1 C1 -118.1(2)
C11 P1 Ru1 C1 5.8(2)
C23 P1 Ru1 C1 122.2(2)
C5 C1 Ru1 C37 66.4(5)
C2 C1 Ru1 C37 -50.7(6)
C6 C1 Ru1 C37 -171.7(5)
C5 C1 Ru1 C4 36.5(3)
C2 C1 Ru1 C4 -80.5(3)
C6 C1 Ru1 C4 158.5(6)
C5 C1 Ru1 C3 79.6(3)
C2 C1 Ru1 C3 -37.5(3)
C6 C1 Ru1 C3 -158.4(6)
C5 C1 Ru1 C2 117.1(4)
C6 C1 Ru1 C2 -121.0(6)
C5 C1 Ru1 P2 -69.7(3)
C2 C1 Ru1 P2 173.2(3)
C6 C1 Ru1 P2 52.3(6)
C2 C1 Ru1 C5 -117.1(4)
C6 C1 Ru1 C5 121.9(6)
C5 C1 Ru1 P1 -165.6(3)
C2 C1 Ru1 P1 77.3(3)
C6 C1 Ru1 P1 -43.7(5)
C55 C56 Ru2 C87 -62(5)
C55 C56 Ru2 C83 -99(5)
C55 C56 Ru2 P3 138(5)
C55 C56 Ru2 P4 54(5)
C55 C56 Ru2 C84 -122(5)
C55 C56 Ru2 C86 -45(5)
C55 C56 Ru2 C85 -92(5)
C86 C87 Ru2 C56 157.7(3)
C83 C87 Ru2 C56 -85.7(3)
C92 C87 Ru2 C56 32.8(5)
C86 C87 Ru2 C83 -116.6(4)
C92 C87 Ru2 C83 118.5(6)
C86 C87 Ru2 P3 -104.8(4)
C83 C87 Ru2 P3 11.8(5)
C92 C87 Ru2 P3 130.3(4)
C86 C87 Ru2 P4 75.6(3)
C83 C87 Ru2 P4 -167.8(2)
C92 C87 Ru2 P4 -49.3(5)
C86 C87 Ru2 C84 -78.8(3)
C83 C87 Ru2 C84 37.7(3)
C92 C87 Ru2 C84 156.3(5)
C83 C87 Ru2 C86 116.6(4)
C92 C87 Ru2 C86 -124.9(6)
C86 C87 Ru2 C85 -36.7(3)
C83 C87 Ru2 C85 79.8(3)
C92 C87 Ru2 C85 -161.6(5)
C84 C83 Ru2 C56 -146.6(3)
C87 C83 Ru2 C56 97.2(3)
C88 C83 Ru2 C56 -24.5(4)
C84 C83 Ru2 C87 116.2(4)
C88 C83 Ru2 C87 -121.7(6)
C84 C83 Ru2 P3 -59.1(3)
C87 C83 Ru2 P3 -175.2(2)
C88 C83 Ru2 P3 63.0(5)
C84 C83 Ru2 P4 140.0(2)
C87 C83 Ru2 P4 23.8(4)
C88 C83 Ru2 P4 -97.9(5)
C87 C83 Ru2 C84 -116.2(4)
C88 C83 Ru2 C84 122.1(5)
C84 C83 Ru2 C86 78.5(3)
C87 C83 Ru2 C86 -37.6(3)
C88 C83 Ru2 C86 -159.4(5)
C84 C83 Ru2 C85 36.9(3)
C87 C83 Ru2 C85 -79.2(3)
C88 C83 Ru2 C85 159.0(5)
C57 P3 Ru2 C56 -58.5(3)
C77 P3 Ru2 C56 58.1(2)
C71 P3 Ru2 C56 -179.0(2)
C57 P3 Ru2 C87 -157.7(5)
C77 P3 Ru2 C87 -41.1(4)
C71 P3 Ru2 C87 81.9(4)
C57 P3 Ru2 C83 -149.3(3)
C77 P3 Ru2 C83 -32.6(2)
C71 P3 Ru2 C83 90.3(3)
C57 P3 Ru2 P4 21.9(3)
C77 P3 Ru2 P4 138.6(2)
C71 P3 Ru2 P4 -98.5(2)
C57 P3 Ru2 C84 179.3(3)
C77 P3 Ru2 C84 -64.0(2)
C71 P3 Ru2 C84 58.9(2)
C57 P3 Ru2 C86 124.9(4)
C77 P3 Ru2 C86 -118.5(3)
C71 P3 Ru2 C86 4.4(3)
C57 P3 Ru2 C85 142.4(3)
C77 P3 Ru2 C85 -101.0(2)
C71 P3 Ru2 C85 21.9(2)
C59 P4 Ru2 C56 -56.6(2)
C65 P4 Ru2 C56 178.2(2)
C58 P4 Ru2 C56 62.0(2)
C59 P4 Ru2 C87 35.6(2)
C65 P4 Ru2 C87 -89.6(2)
C58 P4 Ru2 C87 154.1(2)
C59 P4 Ru2 C83 19.8(3)
C65 P4 Ru2 C83 -105.4(3)
C58 P4 Ru2 C83 138.3(3)
C59 P4 Ru2 P3 -144.3(2)
C65 P4 Ru2 P3 90.51(17)
C58 P4 Ru2 P3 -25.73(19)
C59 P4 Ru2 C84 114.2(4)
C65 P4 Ru2 C84 -11.0(4)
C58 P4 Ru2 C84 -127.2(3)
C59 P4 Ru2 C86 72.2(2)
C65 P4 Ru2 C86 -53.0(2)
C58 P4 Ru2 C86 -169.3(2)
C59 P4 Ru2 C85 106.6(2)
C65 P4 Ru2 C85 -18.6(2)
C58 P4 Ru2 C85 -134.8(2)
C83 C84 Ru2 C56 40.5(3)
C85 C84 Ru2 C56 158.3(3)
C89 C84 Ru2 C56 -79.7(5)
C83 C84 Ru2 C87 -38.0(3)
C85 C84 Ru2 C87 79.8(3)
C89 C84 Ru2 C87 -158.3(6)
C85 C84 Ru2 C83 117.8(4)
C89 C84 Ru2 C83 -120.2(6)
C83 C84 Ru2 P3 133.2(2)
C85 C84 Ru2 P3 -108.9(2)
C89 C84 Ru2 P3 13.0(5)
C83 C84 Ru2 P4 -128.8(3)
C85 C84 Ru2 P4 -10.9(5)
C89 C84 Ru2 P4 111.0(5)
C83 C84 Ru2 C86 -80.4(3)
C85 C84 Ru2 C86 37.4(3)
C89 C84 Ru2 C86 159.4(6)
C83 C84 Ru2 C85 -117.8(4)
C89 C84 Ru2 C85 121.9(6)
C85 C86 Ru2 C56 -147.0(3)
C87 C86 Ru2 C56 -29.3(3)
C91 C86 Ru2 C56 91.2(5)
C85 C86 Ru2 C87 -117.7(4)
C91 C86 Ru2 C87 120.6(6)
C85 C86 Ru2 C83 -79.9(3)
C87 C86 Ru2 C83 37.8(3)
C91 C86 Ru2 C83 158.3(5)
C85 C86 Ru2 P3 28.5(4)
C87 C86 Ru2 P3 146.2(2)
C91 C86 Ru2 P3 -93.2(5)
C85 C86 Ru2 P4 125.0(2)
C87 C86 Ru2 P4 -117.3(2)
C91 C86 Ru2 P4 3.3(5)
C85 C86 Ru2 C84 -37.8(3)
C87 C86 Ru2 C84 79.9(3)
C91 C86 Ru2 C84 -159.5(5)
C87 C86 Ru2 C85 117.7(4)
C91 C86 Ru2 C85 -121.7(6)
C86 C85 Ru2 C56 71.4(5)
C84 C85 Ru2 C56 -45.1(5)
C90 C85 Ru2 C56 -166.5(4)
C86 C85 Ru2 C87 37.2(3)
C84 C85 Ru2 C87 -79.2(3)
C90 C85 Ru2 C87 159.3(5)
C86 C85 Ru2 C83 79.5(3)
C84 C85 Ru2 C83 -36.9(3)
C90 C85 Ru2 C83 -158.4(5)
C86 C85 Ru2 P3 -162.4(2)
C84 C85 Ru2 P3 81.1(3)
C90 C85 Ru2 P3 -40.4(5)
C86 C85 Ru2 P4 -68.4(3)
C84 C85 Ru2 P4 175.1(2)
C90 C85 Ru2 P4 53.6(5)
C86 C85 Ru2 C84 116.5(4)
C90 C85 Ru2 C84 -121.5(6)
C84 C85 Ru2 C86 -116.5(4)
C90 C85 Ru2 C86 122.1(6)
C41 C54 S1 C53 -67.1(5)
C50 C53 S1 C54 67.0(7)
C44 C45 S2' C46' 43.8(18)
S2 C45 S2' C46' -61.3(16)
C52 C47 C46' S2' -80.8(19)
C48 C47 C46' S2' 116.6(13)
C46 C47 C46' S2' 13(3)
C45 S2' C46' C47 -41(2)
